data_1563367
loop_
_publ_author_name
'Mila\<sinovi\'c, Valentina'
'Mol\<canov, Kre\<simir'
'Krawczuk, Anna'
'Bogdanov, Nikita E.'
'Zakharov, Boris A.'
'Boldyreva, Elena V.'
'Jelsch, Christian'
'Koji\'c-Prodi\'c, Biserka'

_publ_section_title
;
 Charge density studies of multicentre two-electron bonding of an anion
 radical at non-ambient temperature and pressure
;
_journal_issue 4
_journal_name_full IUCrJ
_journal_page_first
;
;
_journal_paper_doi 10.1107/S2052252521005273
_journal_volume 8
_journal_year 2021
_chemical_formula_moiety 'C15 H7 Cl2 N4 O2'
_chemical_formula_sum 'C15 H7 Cl2 N4 O2'
_chemical_formula_weight 346.132
_space_group_IT_number 14
_space_group_name_Hall '-P 2yn'
_space_group_name_H-M_alt 'P 1 21/n 1'
_symmetry_cell_setting monoclinic
_symmetry_space_group_name_Hall '-P 2yn'
_atom_sites_solution_hydrogens difmap
_atom_sites_solution_primary direct
_atom_sites_solution_secondary difmap
_audit_creation_method 'MoPro v20.01             '
_cell_angle_alpha 90.
_cell_angle_beta 94.635(6)
_cell_angle_gamma 90.
_cell_formula_units_Z 4
_cell_length_a 6.8312(4)
_cell_length_b 10.08390(10)
_cell_length_c 20.52320(10)
_cell_volume 1409.12(8)
_computing_structure_refinement 'MoPro (J. Appl. Cryst. 2005, 38, 38-54)'
_diffrn_measured_fraction_theta_full 0.560
_diffrn_measured_fraction_theta_max 0.485
_diffrn_radiation_source 'fine-focus sealed tube'
_diffrn_radiation_type MoK\a
_diffrn_radiation_wavelength 0.71073
_diffrn_reflns_av_sigmaI/netI 0.16364
_diffrn_reflns_limit_h_max 9
_diffrn_reflns_limit_h_min -9
_diffrn_reflns_limit_k_max 8
_diffrn_reflns_limit_k_min 0
_diffrn_reflns_limit_l_max 24
_diffrn_reflns_limit_l_min 0
_diffrn_reflns_theta_full 26.00
_diffrn_reflns_theta_max 28.29
_diffrn_reflns_theta_min 1.99
_exptl_crystal_density_diffrn 1.632
_exptl_crystal_density_method 'not measured'
_exptl_crystal_F_000 700
_refine_ls_extinction_method none
_refine_ls_goodness_of_fit_ref 0.733
_refine_ls_hydrogen_treatment refxyz
_refine_ls_matrix_type full
_refine_ls_number_parameters 227
_refine_ls_number_reflns 1702
_refine_ls_number_restraints 0
_refine_ls_restrained_S_all 0.000
_refine_ls_R_factor_all 0.1295
_refine_ls_R_factor_gt 0.1295
_refine_ls_shift/su_max 0.000
_refine_ls_shift/su_mean 0.000
_refine_ls_structure_factor_coef Fsqd
_refine_ls_weighting_scheme sigma
_refine_ls_wR_factor_gt 0.0576
_refine_ls_wR_factor_ref 0.0799
_reflns_number_gt 1702
_reflns_number_total 1702
_reflns_threshold_expression >2.0sigma(I)
_cod_data_source_file lq5037.cif
_cod_data_source_block 0.25GPa
_cod_original_sg_symbol_Hall 'P ?'
_cod_original_sg_symbol_H-M 'P ?'
_cod_database_code 1563367

loop_
_symmetry_equiv_pos_as_xyz
'x, y, z'
'-x+1/2, y+1/2, -z+1/2'
'-x, -y, -z'
'x-1/2, -y-1/2, z-1/2'

loop_
_atom_site_type_symbol
_atom_site_label
_atom_site_fract_x
_atom_site_fract_y
_atom_site_fract_z
_atom_site_U_iso_or_equiv
_atom_site_adp_type
_atom_site_occupancy
_atom_site_calc_flag
_atom_site_refinement_flags_posn
_atom_site_refinement_flags_adp
_atom_site_disorder_assembly
_atom_site_disorder_group
Cl Cl1 0.20485(18) 0.1131(2) -0.00723(6) 0.038(2) Uani 1 d . . . .
Cl Cl2 0.11722(18) 0.2811(2) 0.11705(6) 0.037(2) Uani 1 d . . . .
O O1 0.1360(4) 0.5670(5) 0.09424(17) 0.035(2) Uani 1 d . . . .
O O2 0.2913(5) 0.2781(6) -0.11789(17) 0.041(2) Uani 1 d . . . .
N N1 0.2982(11) 0.8122(9) -0.0067(3) 0.050(3) Uani 1 d . . . .
N N2 0.4176(6) 0.5981(7) -0.1669(2) 0.047(3) Uani 1 d . . . .
N N3 0.3189(6) 0.9539(7) 0.1826(2) 0.038(3) Uani 1 d . . . .
N N4 0.9903(6) 1.2035(7) 0.2481(2) 0.060(3) Uani 1 d . . . .
C C1 0.1811(8) 0.5009(10) 0.0467(3) 0.032(3) Uani 1 d . . . .
C C2 0.2474(8) 0.5577(9) -0.0117(3) 0.025(3) Uani 1 d . . . .
C C3 0.2905(8) 0.4889(9) -0.0654(3) 0.028(3) Uani 1 d . . . .
C C4 0.2650(8) 0.3439(10) -0.0680(3) 0.032(3) Uani 1 d . . . .
C C5 0.2139(7) 0.2848(9) -0.0075(3) 0.027(8) Uiso 1 d . . . .
C C6 0.1743(8) 0.3530(9) 0.0456(2) 0.029(3) Uani 1 d . . . .
C C7 0.2752(11) 0.6976(12) -0.0096(3) 0.036(3) Uani 1 d . . . .
C C8 0.3578(7) 0.5478(8) -0.1212(3) 0.028(3) Uani 1 d . . . .
C C9 0.3527(8) 1.0001(8) 0.2445(3) 0.037(3) Uani 1 d . . . .
H H9 0.245(6) 0.984(8) 0.280(9) 0.04449 Uani 1 d D U . .
C C10 0.5205(8) 1.0682(8) 0.2629(2) 0.032(3) Uani 1 d . . . .
H H10 0.547(7) 1.103(7) 0.313(9) 0.03878 Uani 1 d D U . .
C C11 0.6552(8) 1.0881(8) 0.2176(3) 0.033(3) Uani 1 d . . . .
C C12 0.6209(8) 1.0429(8) 0.1545(3) 0.042(3) Uani 1 d . . . .
H H12 0.725(7) 1.060(8) 0.118(9) 0.05007 Uani 1 d D U . .
C C13 0.4511(9) 0.9726(8) 0.1384(3) 0.044(3) Uani 1 d . . . .
H H13 0.423(8) 0.933(7) 0.089(9) 0.05300 Uani 1 d D U . .
C C14 0.1412(11) 0.8748(12) 0.1643(4) 0.062(3) Uani 1 d . . . .
H H14A 0.053(9) 0.869(11) 0.205(9) 0.09299 Uani 1 calc D U . .
H H14B 0.059(9) 0.923(9) 0.124(9) 0.09299 Uani 1 calc D U . .
H H14C 0.181(13) 0.776(9) 0.150(5) 0.09299 Uani 1 calc D U . .
C C15 0.8383(9) 1.1544(9) 0.2354(3) 0.044(3) Uani 1 d . . . .

loop_
_atom_site_aniso_label
_atom_site_aniso_U_11
_atom_site_aniso_U_22
_atom_site_aniso_U_33
_atom_site_aniso_U_12
_atom_site_aniso_U_13
_atom_site_aniso_U_23
Cl1 0.052(8) 0.023(9) 0.039(8) 0.0004(11) 0.0079(10) 0.0015(8)
Cl2 0.049(8) 0.034(9) 0.028(8) -0.0029(10) 0.0093(9) 0.0072(7)
O1 0.051(8) 0.026(10) 0.028(9) 0.001(3) 0.0077(19) -0.007(2)
O2 0.067(9) 0.032(11) 0.026(9) 0.011(3) 0.011(2) -0.003(2)
N1 0.054(9) 0.045(14) 0.052(10) 0.000(6) 0.007(3) -0.011(4)
N2 0.052(9) 0.052(12) 0.038(9) -0.001(4) 0.013(3) 0.006(3)
N3 0.050(9) 0.025(12) 0.037(9) 0.001(3) -0.001(3) -0.002(3)
N4 0.052(9) 0.087(13) 0.041(9) -0.023(4) 0.006(3) 0.006(3)
C1 0.032(9) 0.045(14) 0.020(9) 0.010(5) 0.003(3) -0.003(3)
C2 0.032(9) 0.010(14) 0.033(10) 0.003(4) 0.009(3) -0.001(3)
C3 0.032(9) 0.027(14) 0.026(9) 0.003(4) 0.011(3) -0.003(3)
C4 0.037(9) 0.033(14) 0.025(9) 0.011(5) 0.004(3) 0.000(3)
C6 0.031(9) 0.030(13) 0.026(9) 0.004(4) 0.007(3) -0.001(3)
C7 0.035(9) 0.034(17) 0.039(9) 0.008(7) 0.001(3) -0.009(5)
C8 0.035(9) 0.025(12) 0.024(9) -0.005(4) 0.010(3) 0.005(3)
C9 0.040(9) 0.034(13) 0.038(10) 0.001(4) 0.014(3) 0.000(3)
H9 0.04849 0.04101 0.04609 0.00094 0.01683 0.00060
C10 0.036(9) 0.039(13) 0.023(9) -0.003(4) 0.003(3) 0.001(3)
H10 0.04325 0.04622 0.02706 -0.00379 0.00388 0.00079
C11 0.043(9) 0.030(13) 0.026(9) 0.006(4) 0.006(3) 0.003(3)
C12 0.052(9) 0.043(14) 0.031(10) -0.008(4) 0.010(3) -0.008(3)
H12 0.06257 0.05178 0.03718 -0.00923 0.01210 -0.00950
C13 0.057(10) 0.051(13) 0.025(9) 0.010(5) 0.002(3) -0.007(4)
H13 0.06807 0.06100 0.02962 0.01182 0.00211 -0.00880
C14 0.060(10) 0.044(15) 0.080(11) -0.017(6) -0.010(4) -0.012(6)
H14A 0.08955 0.06543 0.12011 -0.02604 -0.01533 -0.01851
H14B 0.08955 0.06543 0.12011 -0.02604 -0.01533 -0.01851
H14C 0.08955 0.06543 0.12011 -0.02604 -0.01533 -0.01851
C15 0.049(9) 0.050(13) 0.036(9) -0.004(5) 0.007(3) 0.009(3)

loop_
_atom_type_symbol
_atom_type_description
_atom_type_scat_dispersion_real
_atom_type_scat_dispersion_imag
_atom_type_scat_source
C C 0.0033 0.0016 'Clementi & Roetti 1974. Atomic Data & Nuclear Data Tables. 14, 177'
H H 0.0000 0.0000 'Clementi & Roetti 1974. Atomic Data & Nuclear Data Tables. 14, 177'
N N 0.0061 0.0033 'Clementi & Roetti 1974. Atomic Data & Nuclear Data Tables. 14, 177'
O O 0.0106 0.0060 'Clementi & Roetti 1974. Atomic Data & Nuclear Data Tables. 14, 177'
Cl Cl 0.1484 0.1585 'Clementi & Roetti 1974. Atomic Data & Nuclear Data Tables. 14, 177'

loop_
_geom_angle_atom_site_label_1
_geom_angle_atom_site_label_2
_geom_angle_atom_site_label_3
_geom_angle
_geom_angle_site_symmetry_1
_geom_angle_site_symmetry_2
_geom_angle_site_symmetry_3
_geom_angle_publ_flag
C13 N3 C9 120.7(4) . . . ?
C13 N3 C14 119.2(5) . . . ?
C9 N3 C14 119.9(5) . . . ?
O1 C1 C6 122.6(6) . . . ?
O1 C1 C2 123.9(5) . . . ?
C6 C1 C2 113.5(6) . . . ?
C1 C2 C7 114.9(7) . . . ?
C1 C2 C3 125.4(5) . . . ?
C7 C2 C3 119.7(7) . . . ?
C4 C3 C8 115.9(6) . . . ?
C4 C3 C2 120.4(7) . . . ?
C8 C3 C2 123.7(5) . . . ?
O2 C4 C5 123.2(5) . . . ?
O2 C4 C3 122.3(6) . . . ?
C5 C4 C3 114.4(6) . . . ?
Cl1 C5 C6 120.2(6) . . . ?
Cl1 C5 C4 115.2(6) . . . ?
C6 C5 C4 124.6(5) . . . ?
Cl2 C6 C5 123.9(4) . . . ?
Cl2 C6 C1 114.9(4) . . . ?
C5 C6 C1 121.3(7) . . . ?
N1 C7 C2 178.84(6) . . . ?
N2 C8 C3 178.45(8) . . . ?
N3 C9 C10 120.6(5) . . . ?
N3 C9 H9 120.(9) . . . ?
C10 C9 H9 120.(3) . . . ?
C9 C10 C11 118.6(5) . . . ?
C9 C10 H10 120.(4) . . . ?
C11 C10 H10 121.(7) . . . ?
C15 C11 C10 120.7(5) . . . ?
C15 C11 C12 118.1(5) . . . ?
C10 C11 C12 121.1(5) . . . ?
C13 C12 C11 118.2(5) . . . ?
C13 C12 H12 120.(3) . . . ?
C11 C12 H12 122.(9) . . . ?
N3 C13 C12 120.7(5) . . . ?
N3 C13 H13 120.(7) . . . ?
C12 C13 H13 120.(4) . . . ?
N3 C14 H14C 110.(5) . . . ?
N3 C14 H14A 109.(4) . . . ?
N3 C14 H14B 109.(5) . . . ?
H14C C14 H14A 110.(8) . . . ?
H14C C14 H14B 109.(8) . . . ?
H14A C14 H14B 109.(11) . . . ?
N4 C15 C11 176.85(16) . . . ?

loop_
_geom_bond_atom_site_label_1
_geom_bond_atom_site_label_2
_geom_bond_distance
_geom_bond_site_symmetry_2
_geom_bond_publ_flag
Cl1 C5 1.733(9) . ?
Cl2 C6 1.709(6) . ?
O1 C1 1.241(7) . ?
O2 C4 1.245(7) . ?
N1 C7 1.167(12) . ?
N2 C8 1.167(6) . ?
N3 C13 1.343(7) . ?
N3 C9 1.355(7) . ?
N3 C14 1.475(10) . ?
N4 C15 1.161(7) . ?
C1 C6 1.492(11) . ?
C1 C2 1.433(8) . ?
C2 C7 1.424(12) . ?
C2 C3 1.355(8) . ?
C3 C4 1.473(11) . ?
C3 C8 1.401(8) . ?
C4 C5 1.445(8) . ?
C5 C6 1.335(8) . ?
C9 C10 1.363(8) . ?
C9 H9 1.08(13) . ?
C10 C11 1.374(7) . ?
C10 H10 1.08(17) . ?
C11 C15 1.439(8) . ?
C11 C12 1.376(8) . ?
C12 C13 1.377(9) . ?
C12 H12 1.08(14) . ?
C13 H13 1.08(17) . ?
C14 H14C 1.08(9) . ?
C14 H14A 1.08(16) . ?
C14 H14B 1.08(14) . ?

loop_
_geom_hbond_atom_site_label_D
_geom_hbond_atom_site_label_H
_geom_hbond_atom_site_label_A
_geom_hbond_distance_DH
_geom_hbond_distance_HA
_geom_hbond_distance_DA
_geom_hbond_angle_DHA
_geom_hbond_site_symmetry_A
C13 H13 N1 1.08(17) 2.42(15) 3.475(9) 166.(2) 1
C14 H14C O1 1.08(9) 2.41(9) 3.420(11) 156.(3) 1
C10 H10 O1 1.08(17) 2.40(16) 3.201(6) 130.(9) 2
C13 H13 Cl1 1.08(17) 3.00(12) 3.600(6) 116.(7) 1_565
C12 H12 N1 1.08(14) 2.62(16) 3.451(9) 133.(9) 3_675
C10 H10 O2 1.08(17) 2.42(11) 3.328(7) 141.(7) 4_676

loop_
_geom_torsion_atom_site_label_1
_geom_torsion_atom_site_label_2
_geom_torsion_atom_site_label_3
_geom_torsion_atom_site_label_4
_geom_torsion_site_symmetry_1
_geom_torsion_site_symmetry_2
_geom_torsion_site_symmetry_3
_geom_torsion_site_symmetry_4
_geom_torsion
_geom_torsion_publ_flag
Cl1 C5 C6 Cl2 . . . . 1.2(5) ?
Cl1 C5 C6 C1 . . . . 180.0(6) ?
Cl1 C5 C4 O2 . . . . 3.5(6) ?
Cl1 C5 C4 C3 . . . . -174.4(6) ?
Cl2 C6 C5 C4 . . . . -179.1(7) ?
Cl2 C6 C1 O1 . . . . -4.6(7) ?
Cl2 C6 C1 C2 . . . . 174.4(7) ?
O1 C1 C6 C5 . . . . 176.5(8) ?
O1 C1 C2 C7 . . . . 5.3(8) ?
O1 C1 C2 C3 . . . . -177.3(8) ?
O2 C4 C5 C6 . . . . -176.2(8) ?
O2 C4 C3 C8 . . . . -3.7(8) ?
O2 C4 C3 C2 . . . . 175.5(8) ?
N3 C13 C12 C11 . . . . 3.(1) ?
N3 C13 C12 H12 . . . . -178.(7) ?
N3 C9 C10 C11 . . . . -1.(1) ?
N3 C9 C10 H10 . . . . -179.(7) ?
C1 C6 C5 C4 . . . . -0.4(7) ?
C1 C2 C3 C4 . . . . 1.9(9) ?
C1 C2 C3 C8 . . . . -179.0(9) ?
C2 C1 C6 C5 . . . . -4.5(9) ?
C2 C3 C4 C5 . . . . -6.6(9) ?
C3 C4 C5 C6 . . . . 5.9(8) ?
C3 C2 C1 C6 . . . . 3.7(8) ?
C4 C3 C2 C7 . . . . 179.2(8) ?
C5 C4 C3 C8 . . . . 174.3(9) ?
C6 C1 C2 C7 . . . . -173.7(7) ?
C7 C2 C3 C8 . . . . -2.(1) ?
C9 N3 C13 C12 . . . . -2.(1) ?
C9 N3 C13 H13 . . . . 179.(6) ?
C9 N3 C14 H14C . . . . -117.(7) ?
C9 N3 C14 H14A . . . . 3.(8) ?
C9 N3 C14 H14B . . . . 123.(6) ?
C9 C10 C11 C15 . . . . -177.(1) ?
C9 C10 C11 C12 . . . . 1.(1) ?
H9 C9 N3 C13 . . . . -180.(9) ?
H9 C9 N3 C14 . . . . -4.(9) ?
H9 C9 C10 C11 . . . . -180.(9) ?
H9 C9 C10 H10 . . . . 2.(11) ?
C10 C9 N3 C13 . . . . 1.(1) ?
C10 C9 N3 C14 . . . . 177.(1) ?
C10 C11 C12 C13 . . . . -2.(1) ?
C10 C11 C12 H12 . . . . 179.(7) ?
H10 C10 C11 C15 . . . . 1.(8) ?
H10 C10 C11 C12 . . . . 180.(8) ?
C11 C12 C13 H13 . . . . -178.(6) ?
C12 C13 N3 C14 . . . . -178.(1) ?
H12 C12 C13 H13 . . . . 1.(11) ?
H12 C12 C11 C15 . . . . -2.(8) ?
C13 N3 C14 H14C . . . . 59.(6) ?
C13 N3 C14 H14A . . . . 179.(8) ?
C13 N3 C14 H14B . . . . -61.(6) ?
C13 C12 C11 C15 . . . . 176.(1) ?
H13 C13 N3 C14 . . . . 3.(8) ?
